data_7123088
loop_
_publ_author_name
'Qiao, Yusen'
'Cheisson, Thibault'
'Manor, Brian'
'Carroll, Patrick'
'Schelter, Eric J.'

_publ_section_title
;
 A Strategy to Improve the Performance of Cerium(III) Photocatalysts
;
_journal_name_full 'Chemical Communications'
_journal_paper_doi 10.1039/C9CC00282K
_journal_year 2019
_chemical_formula_moiety 'C32 H80 Ce N7 Si5'
_chemical_formula_sum 'C32 H80 Ce N7 Si5'
_chemical_formula_weight 843.60
_space_group_crystal_system monoclinic
_space_group_IT_number 14
_space_group_name_Hall '-P 2ybc'
_space_group_name_H-M_alt 'P 1 21/c 1'
_symmetry_space_group_name_Hall '-P 2ybc'
_symmetry_space_group_name_H-M 'P 1 21/c 1'
_atom_sites_solution_hydrogens geom
_atom_sites_solution_primary direct
_audit_creation_date 2018-02-16
_audit_creation_method
;
Olex2 1.2
(compiled 2017.08.10 svn.r3458 for OlexSys, GUI svn.r5381)
;
_audit_update_record
;
2018-12-05 deposited with the CCDC.    2019-02-28 downloaded from the CCDC.
;
_cell_angle_alpha 90
_cell_angle_beta 98.966(2)
_cell_angle_gamma 90
_cell_formula_units_Z 4
_cell_length_a 16.2387(7)
_cell_length_b 15.6974(7)
_cell_length_c 18.9770(8)
_cell_measurement_reflns_used 9954
_cell_measurement_temperature 100
_cell_measurement_theta_max 27.51
_cell_measurement_theta_min 2.22
_cell_volume 4778.2(4)
_computing_data_collection 'Bruker APEX2 v2014.11-0'
_computing_data_reduction 'Bruker SAINT v8.34A'
_computing_publication_material 'Olex2 (Dolomanov et al., 2009)'
_computing_structure_refinement 'ShelXL (Sheldrick, 2015)'
_computing_structure_solution 'ShelXS-1997 (Sheldrick, 2008)'
_diffrn_ambient_temperature 100
_diffrn_measured_fraction_theta_full 1.000
_diffrn_measured_fraction_theta_max 0.998
_diffrn_measurement_device 'CCD area detector'
_diffrn_measurement_device_type 'Bruker APEXII'
_diffrn_measurement_method '\w and \f scans'
_diffrn_radiation_monochromator graphite
_diffrn_radiation_type MoK\a
_diffrn_radiation_wavelength 0.71073
_diffrn_reflns_av_R_equivalents 0.0478
_diffrn_reflns_av_unetI/netI 0.0269
_diffrn_reflns_Laue_measured_fraction_full 1.000
_diffrn_reflns_Laue_measured_fraction_max 0.998
_diffrn_reflns_limit_h_max 21
_diffrn_reflns_limit_h_min -21
_diffrn_reflns_limit_k_max 20
_diffrn_reflns_limit_k_min -19
_diffrn_reflns_limit_l_max 24
_diffrn_reflns_limit_l_min -24
_diffrn_reflns_number 99638
_diffrn_reflns_point_group_measured_fraction_full 1.000
_diffrn_reflns_point_group_measured_fraction_max 0.998
_diffrn_reflns_theta_full 25.242
_diffrn_reflns_theta_max 27.540
_diffrn_reflns_theta_min 1.269
_diffrn_source 'sealed tube'
_exptl_absorpt_coefficient_mu 1.105
_exptl_absorpt_correction_T_max 0.7456
_exptl_absorpt_correction_T_min 0.6790
_exptl_absorpt_correction_type multi-scan
_exptl_absorpt_process_details 'SADABS v2014/4'
_exptl_crystal_colour orange
_exptl_crystal_density_diffrn 1.173
_exptl_crystal_description irregular
_exptl_crystal_F_000 1796
_exptl_crystal_size_max 0.15
_exptl_crystal_size_mid 0.13
_exptl_crystal_size_min 0.09
_refine_diff_density_max 2.374
_refine_diff_density_min -1.124
_refine_diff_density_rms 0.084
_refine_ls_extinction_method none
_refine_ls_goodness_of_fit_ref 1.040
_refine_ls_hydrogen_treatment constr
_refine_ls_matrix_type full
_refine_ls_number_parameters 431
_refine_ls_number_reflns 11003
_refine_ls_number_restraints 0
_refine_ls_restrained_S_all 1.040
_refine_ls_R_factor_all 0.0388
_refine_ls_R_factor_gt 0.0298
_refine_ls_shift/su_max 0.002
_refine_ls_shift/su_mean 0.000
_refine_ls_structure_factor_coef Fsqd
_refine_ls_weighting_details 'w=1/[\s^2^(Fo^2^)+(0.0356P)^2^+6.7935P] where P=(Fo^2^+2Fc^2^)/3'
_refine_ls_weighting_scheme calc
_refine_ls_wR_factor_gt 0.0736
_refine_ls_wR_factor_ref 0.0780
_reflns_number_gt 9373
_reflns_number_total 11003
_reflns_threshold_expression 'I > 2\s(I)'
_cod_data_source_file c9cc00282k2.cif
_cod_data_source_block 40241
_cod_database_code 7123088
_shelx_shelxl_version_number 2017/1
_shelx_estimated_absorpt_t_max 0.907
_shelx_estimated_absorpt_t_min 0.852

loop_
_space_group_symop_operation_xyz
'x, y, z'
'-x, y+1/2, -z+1/2'
'-x, -y, -z'
'x, -y-1/2, z-1/2'

loop_
_atom_site_label
_atom_site_type_symbol
_atom_site_fract_x
_atom_site_fract_y
_atom_site_fract_z
_atom_site_U_iso_or_equiv
_atom_site_adp_type
_atom_site_occupancy
_atom_site_site_symmetry_order
_atom_site_calc_flag
_atom_site_refinement_flags_posn
Ce1 Ce 0.23090(2) 0.57424(2) 0.28671(2) 0.01251(4) Uani 1 1 d .
Si1 Si 0.15300(5) 0.50203(5) 0.11612(4) 0.02703(17) Uani 1 1 d .
Si2 Si 0.41500(4) 0.84597(4) 0.39832(4) 0.01786(14) Uani 1 1 d .
Si3 Si 0.27919(4) 0.91453(4) 0.27838(4) 0.01861(14) Uani 1 1 d .
Si4 Si 0.25427(4) 0.25013(4) 0.39966(4) 0.02000(15) Uani 1 1 d .
Si5 Si 0.25278(5) 0.37965(5) 0.52234(4) 0.02168(15) Uani 1 1 d .
N1 N 0.14121(14) 0.57255(15) 0.18045(12) 0.0248(5) Uani 1 1 d .
N2 N 0.33355(12) 0.69176(13) 0.27332(11) 0.0160(4) Uani 1 1 d .
N3 N 0.23796(13) 0.71372(13) 0.34531(11) 0.0177(4) Uani 1 1 d .
N4 N 0.33064(13) 0.83129(12) 0.32888(11) 0.0159(4) Uani 1 1 d .
N5 N 0.17031(12) 0.46244(13) 0.35854(11) 0.0174(4) Uani 1 1 d .
N6 N 0.30838(12) 0.45559(13) 0.35554(11) 0.0161(4) Uani 1 1 d .
N7 N 0.25021(13) 0.35466(13) 0.43177(11) 0.0167(4) Uani 1 1 d .
C1 C 0.08242(19) 0.6449(2) 0.17960(16) 0.0322(6) Uani 1 1 d .
H1 H 0.106811 0.683663 0.219215 0.039 Uiso 1 1 calc R
C2 C 0.0743(2) 0.6976(2) 0.11137(17) 0.0373(7) Uani 1 1 d .
H2a H 0.129579 0.717417 0.103998 0.056 Uiso 1 1 calc GR
H2b H 0.038277 0.746875 0.115533 0.056 Uiso 1 1 calc GR
H2c H 0.049880 0.662533 0.070733 0.056 Uiso 1 1 calc GR
C3 C -0.0020(2) 0.6189(3) 0.1956(2) 0.0469(9) Uani 1 1 d .
H3a H -0.027737 0.578654 0.159249 0.070 Uiso 1 1 calc GR
H3b H -0.037509 0.669422 0.195445 0.070 Uiso 1 1 calc GR
H3c H 0.004236 0.591713 0.242662 0.070 Uiso 1 1 calc GR
C4 C 0.1791(2) 0.5487(2) 0.03115(16) 0.0364(7) Uani 1 1 d .
H4a H 0.129955 0.577481 0.005339 0.055 Uiso 1 1 calc GR
H4b H 0.196425 0.503051 0.001378 0.055 Uiso 1 1 calc GR
H4c H 0.224673 0.589826 0.042419 0.055 Uiso 1 1 calc GR
C5 C 0.2450(2) 0.4374(2) 0.15715(18) 0.0442(9) Uani 1 1 d .
H5a H 0.294041 0.474322 0.167517 0.066 Uiso 1 1 calc GR
H5b H 0.255819 0.392484 0.123881 0.066 Uiso 1 1 calc GR
H5c H 0.233310 0.411460 0.201522 0.066 Uiso 1 1 calc GR
C6 C 0.0624(2) 0.4286(2) 0.09018(19) 0.0485(9) Uani 1 1 d .
H6a H 0.056722 0.390769 0.130245 0.073 Uiso 1 1 calc GR
H6b H 0.071706 0.394430 0.048924 0.073 Uiso 1 1 calc GR
H6c H 0.011262 0.462134 0.077810 0.073 Uiso 1 1 calc GR
C7 C 0.30073(15) 0.74545(15) 0.31556(12) 0.0153(5) Uani 1 1 d .
C8 C 0.19592(16) 0.75973(16) 0.39637(13) 0.0195(5) Uani 1 1 d .
H8 H 0.224999 0.815188 0.408529 0.023 Uiso 1 1 calc R
C9 C 0.10528(17) 0.7768(2) 0.36373(16) 0.0310(6) Uani 1 1 d .
H9a H 0.103698 0.808340 0.318956 0.047 Uiso 1 1 calc GR
H9b H 0.078224 0.810556 0.397073 0.047 Uiso 1 1 calc GR
H9c H 0.075824 0.722549 0.354232 0.047 Uiso 1 1 calc GR
C10 C 0.19799(19) 0.70710(19) 0.46391(14) 0.0286(6) Uani 1 1 d .
H10a H 0.172074 0.651541 0.451788 0.043 Uiso 1 1 calc GR
H10b H 0.167283 0.736967 0.496996 0.043 Uiso 1 1 calc GR
H10c H 0.255961 0.698862 0.486465 0.043 Uiso 1 1 calc GR
C11 C 0.51369(17) 0.87513(19) 0.36534(15) 0.0270(6) Uani 1 1 d .
H11a H 0.527439 0.831099 0.332462 0.041 Uiso 1 1 calc GR
H11b H 0.558965 0.879690 0.405847 0.041 Uiso 1 1 calc GR
H11c H 0.506491 0.929928 0.340390 0.041 Uiso 1 1 calc GR
C12 C 0.39231(19) 0.93419(18) 0.45882(16) 0.0308(6) Uani 1 1 d .
H12a H 0.389843 0.988450 0.433038 0.046 Uiso 1 1 calc GR
H12b H 0.436514 0.936742 0.500303 0.046 Uiso 1 1 calc GR
H12c H 0.338683 0.923569 0.474809 0.046 Uiso 1 1 calc GR
C13 C 0.43071(17) 0.74545(18) 0.45061(14) 0.0258(6) Uani 1 1 d .
H13a H 0.380975 0.733445 0.472274 0.039 Uiso 1 1 calc GR
H13b H 0.479108 0.751519 0.488177 0.039 Uiso 1 1 calc GR
H13c H 0.440331 0.698423 0.418910 0.039 Uiso 1 1 calc GR
C14 C 0.35733(18) 0.99140(18) 0.25305(16) 0.0290(6) Uani 1 1 d .
H14a H 0.388308 1.017256 0.296222 0.044 Uiso 1 1 calc GR
H14b H 0.328543 1.036033 0.222537 0.044 Uiso 1 1 calc GR
H14c H 0.396150 0.961252 0.227114 0.044 Uiso 1 1 calc GR
C15 C 0.21656(17) 0.86956(18) 0.19643(14) 0.0272(6) Uani 1 1 d .
H15a H 0.254007 0.849104 0.164295 0.041 Uiso 1 1 calc GR
H15b H 0.179912 0.913821 0.172399 0.041 Uiso 1 1 calc GR
H15c H 0.182763 0.822046 0.209423 0.041 Uiso 1 1 calc GR
C16 C 0.20927(19) 0.97780(18) 0.32769(16) 0.0312(6) Uani 1 1 d .
H16a H 0.164950 0.940961 0.340094 0.047 Uiso 1 1 calc GR
H16b H 0.184463 1.024696 0.297506 0.047 Uiso 1 1 calc GR
H16c H 0.241664 1.000966 0.371382 0.047 Uiso 1 1 calc GR
C17 C 0.39578(15) 0.71751(16) 0.22942(13) 0.0176(5) Uani 1 1 d .
H17 H 0.404303 0.780512 0.233597 0.021 Uiso 1 1 calc R
C18 C 0.47829(16) 0.67280(18) 0.25426(15) 0.0266(6) Uani 1 1 d .
H18a H 0.496655 0.684898 0.304930 0.040 Uiso 1 1 calc GR
H18b H 0.520260 0.693469 0.226449 0.040 Uiso 1 1 calc GR
H18c H 0.471113 0.611210 0.247392 0.040 Uiso 1 1 calc GR
C19 C 0.36478(18) 0.6949(2) 0.15158(14) 0.0290(6) Uani 1 1 d .
H19a H 0.358170 0.633015 0.146884 0.044 Uiso 1 1 calc GR
H19b H 0.405298 0.714536 0.121904 0.044 Uiso 1 1 calc GR
H19c H 0.310970 0.722658 0.135959 0.044 Uiso 1 1 calc GR
C20 C 0.09032(15) 0.42850(17) 0.37155(14) 0.0215(5) Uani 1 1 d .
H20 H 0.100852 0.378173 0.404017 0.026 Uiso 1 1 calc R
C21 C 0.03760(17) 0.3997(2) 0.30124(16) 0.0301(6) Uani 1 1 d .
H21a H 0.031069 0.447315 0.267415 0.045 Uiso 1 1 calc GR
H21b H -0.017399 0.381205 0.310376 0.045 Uiso 1 1 calc GR
H21c H 0.065510 0.352266 0.281090 0.045 Uiso 1 1 calc GR
C22 C 0.04329(18) 0.4956(2) 0.40737(16) 0.0323(7) Uani 1 1 d .
H22a H 0.077028 0.513249 0.452384 0.048 Uiso 1 1 calc GR
H22b H -0.009611 0.471740 0.416961 0.048 Uiso 1 1 calc GR
H22c H 0.032178 0.545107 0.375834 0.048 Uiso 1 1 calc GR
C23 C 0.24266(15) 0.42425(15) 0.38150(12) 0.0151(4) Uani 1 1 d .
C24 C 0.39409(15) 0.43087(16) 0.38242(14) 0.0196(5) Uani 1 1 d .
H24 H 0.394821 0.391721 0.424081 0.023 Uiso 1 1 calc R
C25 C 0.44538(17) 0.51017(19) 0.40579(15) 0.0284(6) Uani 1 1 d .
H25a H 0.440738 0.550702 0.366088 0.043 Uiso 1 1 calc GR
H25b H 0.503948 0.494153 0.420005 0.043 Uiso 1 1 calc GR
H25c H 0.424435 0.536615 0.446290 0.043 Uiso 1 1 calc GR
C26 C 0.43222(17) 0.3857(2) 0.32392(16) 0.0304(6) Uani 1 1 d .
H26a H 0.399377 0.334770 0.308431 0.046 Uiso 1 1 calc GR
H26b H 0.489665 0.369014 0.342496 0.046 Uiso 1 1 calc GR
H26c H 0.432075 0.424240 0.283287 0.046 Uiso 1 1 calc GR
C27 C 0.22504(18) 0.24839(18) 0.30092(14) 0.0273(6) Uani 1 1 d .
H27a H 0.167836 0.269295 0.287836 0.041 Uiso 1 1 calc GR
H27b H 0.228715 0.189931 0.283548 0.041 Uiso 1 1 calc GR
H27c H 0.263171 0.285016 0.279361 0.041 Uiso 1 1 calc GR
C28 C 0.35936(18) 0.19921(18) 0.42102(16) 0.0297(6) Uani 1 1 d .
H28a H 0.401014 0.235399 0.403530 0.045 Uiso 1 1 calc GR
H28b H 0.358257 0.143287 0.397930 0.045 Uiso 1 1 calc GR
H28c H 0.373864 0.192259 0.472789 0.045 Uiso 1 1 calc GR
C29 C 0.1807(2) 0.18381(18) 0.44253(17) 0.0329(7) Uani 1 1 d .
H29a H 0.199137 0.182407 0.494211 0.049 Uiso 1 1 calc GR
H29b H 0.179762 0.125728 0.423470 0.049 Uiso 1 1 calc GR
H29c H 0.124681 0.208414 0.432434 0.049 Uiso 1 1 calc GR
C30 C 0.1528(2) 0.3594(2) 0.55679(16) 0.0370(7) Uani 1 1 d .
H30a H 0.108447 0.394368 0.530268 0.055 Uiso 1 1 calc GR
H30b H 0.159515 0.374061 0.607549 0.055 Uiso 1 1 calc GR
H30c H 0.137936 0.299011 0.550588 0.055 Uiso 1 1 calc GR
C31 C 0.2803(2) 0.49409(19) 0.53574(15) 0.0338(7) Uani 1 1 d .
H31a H 0.334578 0.504736 0.520947 0.051 Uiso 1 1 calc GR
H31b H 0.283137 0.508692 0.586270 0.051 Uiso 1 1 calc GR
H31c H 0.237725 0.529182 0.507063 0.051 Uiso 1 1 calc GR
C32 C 0.3345(2) 0.3140(2) 0.57779(15) 0.0331(7) Uani 1 1 d .
H32a H 0.320674 0.253478 0.571133 0.050 Uiso 1 1 calc GR
H32b H 0.336953 0.329072 0.628188 0.050 Uiso 1 1 calc GR
H32c H 0.388776 0.325056 0.563114 0.050 Uiso 1 1 calc GR

loop_
_atom_site_aniso_label
_atom_site_aniso_U_11
_atom_site_aniso_U_22
_atom_site_aniso_U_33
_atom_site_aniso_U_23
_atom_site_aniso_U_13
_atom_site_aniso_U_12
Ce1 0.01457(7) 0.01154(7) 0.01122(7) -0.00013(5) 0.00141(4) -0.00098(5)
Si1 0.0305(4) 0.0278(4) 0.0226(4) -0.0025(3) 0.0037(3) -0.0065(3)
Si2 0.0190(3) 0.0162(3) 0.0181(3) -0.0017(3) 0.0018(3) -0.0030(3)
Si3 0.0212(3) 0.0135(3) 0.0209(3) 0.0020(3) 0.0029(3) 0.0004(3)
Si4 0.0230(4) 0.0131(3) 0.0230(3) 0.0018(3) 0.0008(3) 0.0003(3)
Si5 0.0273(4) 0.0211(4) 0.0170(3) 0.0039(3) 0.0045(3) 0.0076(3)
N1 0.0245(11) 0.0290(12) 0.0204(11) 0.0013(9) 0.0016(9) -0.0033(10)
N2 0.0162(10) 0.0142(10) 0.0188(10) -0.0021(8) 0.0061(8) -0.0016(8)
N3 0.0198(10) 0.0142(10) 0.0207(10) -0.0025(8) 0.0086(8) 0.0001(8)
N4 0.0191(10) 0.0105(9) 0.0182(10) -0.0006(8) 0.0030(8) -0.0012(8)
N5 0.0149(10) 0.0179(10) 0.0199(10) 0.0058(8) 0.0043(8) 0.0018(8)
N6 0.0147(10) 0.0154(10) 0.0186(10) 0.0018(8) 0.0037(8) 0.0024(8)
N7 0.0199(10) 0.0124(10) 0.0177(10) 0.0034(8) 0.0031(8) 0.0021(8)
C1 0.0319(15) 0.0342(16) 0.0302(15) 0.0005(13) 0.0039(12) 0.0045(13)
C2 0.0426(18) 0.0338(17) 0.0359(17) 0.0033(14) 0.0076(14) 0.0041(14)
C3 0.0409(19) 0.054(2) 0.049(2) 0.0193(17) 0.0165(16) 0.0167(17)
C4 0.0463(19) 0.0399(18) 0.0252(15) -0.0042(13) 0.0123(13) -0.0119(15)
C5 0.065(2) 0.0330(18) 0.0319(17) -0.0066(14) -0.0021(16) 0.0125(16)
C6 0.055(2) 0.055(2) 0.0368(18) -0.0115(16) 0.0114(16) -0.0311(18)
C7 0.0165(11) 0.0126(11) 0.0163(11) 0.0008(9) 0.0011(9) 0.0006(9)
C8 0.0243(13) 0.0142(12) 0.0223(12) -0.0047(9) 0.0106(10) 0.0015(10)
C9 0.0241(14) 0.0319(16) 0.0393(16) -0.0030(13) 0.0117(12) 0.0062(12)
C10 0.0371(16) 0.0284(15) 0.0231(13) 0.0013(11) 0.0134(12) 0.0026(12)
C11 0.0217(13) 0.0299(15) 0.0290(14) 0.0052(12) 0.0024(11) -0.0033(11)
C12 0.0327(15) 0.0277(15) 0.0308(15) -0.0118(12) 0.0016(12) -0.0019(12)
C13 0.0257(14) 0.0270(14) 0.0231(13) 0.0036(11) -0.0017(11) -0.0018(11)
C14 0.0340(15) 0.0200(13) 0.0321(15) 0.0076(11) 0.0023(12) -0.0041(12)
C15 0.0275(14) 0.0268(14) 0.0253(13) 0.0034(11) -0.0024(11) -0.0009(11)
C16 0.0359(16) 0.0211(14) 0.0379(16) 0.0032(12) 0.0101(13) 0.0104(12)
C17 0.0200(12) 0.0163(12) 0.0178(11) -0.0014(9) 0.0070(9) -0.0031(10)
C18 0.0213(13) 0.0290(15) 0.0322(15) 0.0039(12) 0.0125(11) 0.0035(11)
C19 0.0293(15) 0.0386(16) 0.0208(13) -0.0053(12) 0.0092(11) -0.0049(13)
C20 0.0171(12) 0.0225(13) 0.0255(13) 0.0101(10) 0.0049(10) 0.0003(10)
C21 0.0190(13) 0.0348(16) 0.0355(16) 0.0062(13) 0.0008(11) -0.0058(12)
C22 0.0229(14) 0.0392(17) 0.0373(16) 0.0031(13) 0.0127(12) 0.0055(12)
C23 0.0185(11) 0.0127(11) 0.0143(10) 0.0003(9) 0.0031(9) 0.0014(9)
C24 0.0151(11) 0.0184(12) 0.0253(12) 0.0043(10) 0.0036(9) 0.0016(9)
C25 0.0244(14) 0.0304(15) 0.0281(14) 0.0030(12) -0.0033(11) -0.0052(12)
C26 0.0217(14) 0.0322(16) 0.0395(16) -0.0002(13) 0.0115(12) 0.0070(12)
C27 0.0348(15) 0.0193(13) 0.0261(14) -0.0033(11) -0.0005(12) -0.0007(11)
C28 0.0341(16) 0.0181(13) 0.0357(15) -0.0013(11) 0.0014(12) 0.0074(11)
C29 0.0419(17) 0.0211(14) 0.0357(16) 0.0037(12) 0.0061(13) -0.0083(12)
C30 0.0383(17) 0.0471(19) 0.0291(15) 0.0111(14) 0.0162(13) 0.0130(15)
C31 0.0527(19) 0.0270(15) 0.0213(14) -0.0044(11) 0.0041(13) 0.0054(14)
C32 0.0413(17) 0.0347(16) 0.0217(13) 0.0052(12) -0.0001(12) 0.0139(14)

loop_
_atom_type_symbol
_atom_type_description
_atom_type_scat_dispersion_real
_atom_type_scat_dispersion_imag
_atom_type_scat_source
C C 0.0033 0.0016 'International Tables Vol C Tables 4.2.6.8 and 6.1.1.4'
H H 0.0000 0.0000 'International Tables Vol C Tables 4.2.6.8 and 6.1.1.4'
Ce Ce -0.2486 2.6331 'International Tables Vol C Tables 4.2.6.8 and 6.1.1.4'
N N 0.0061 0.0033 'International Tables Vol C Tables 4.2.6.8 and 6.1.1.4'
Si Si 0.0817 0.0704 'International Tables Vol C Tables 4.2.6.8 and 6.1.1.4'

loop_
_geom_angle_atom_site_label_1
_geom_angle_atom_site_label_2
_geom_angle_atom_site_label_3
_geom_angle
N1 Ce1 N2 104.98(7)
N1 Ce1 N3 112.79(8)
N1 Ce1 N5 102.69(7)
N1 Ce1 N6 130.47(7)
N3 Ce1 N2 53.70(6)
N3 Ce1 N5 111.84(7)
N3 Ce1 N6 116.40(7)
N5 Ce1 N2 152.17(7)
N6 Ce1 N2 108.09(7)
N6 Ce1 N5 53.43(6)
N1 Si1 C4 115.67(13)
N1 Si1 C5 103.23(13)
N1 Si1 C6 114.97(15)
C5 Si1 C4 107.21(17)
C5 Si1 C6 108.59(18)
C6 Si1 C4 106.71(15)
N4 Si2 C11 112.92(11)
N4 Si2 C12 110.56(12)
N4 Si2 C13 108.30(11)
C11 Si2 C12 106.60(14)
C13 Si2 C11 109.47(13)
C13 Si2 C12 108.92(14)
N4 Si3 C14 109.71(12)
N4 Si3 C15 109.03(11)
N4 Si3 C16 113.44(12)
C15 Si3 C14 109.58(13)
C15 Si3 C16 108.98(14)
C16 Si3 C14 106.03(14)
N7 Si4 C27 110.24(11)
N7 Si4 C28 113.99(12)
N7 Si4 C29 108.02(12)
C27 Si4 C28 107.03(13)
C27 Si4 C29 110.56(14)
C29 Si4 C28 106.95(14)
N7 Si5 C30 114.48(13)
N7 Si5 C31 108.55(12)
N7 Si5 C32 109.51(12)
C31 Si5 C30 108.68(15)
C31 Si5 C32 108.73(15)
C32 Si5 C30 106.77(14)
Si1 N1 Ce1 121.12(12)
C1 N1 Ce1 108.67(17)
C1 N1 Si1 130.00(19)
C7 N2 Ce1 93.98(14)
C7 N2 C17 123.0(2)
C17 N2 Ce1 141.65(15)
C7 N3 Ce1 97.25(14)
C7 N3 C8 124.2(2)
C8 N3 Ce1 138.54(15)
Si3 N4 Si2 124.06(12)
C7 N4 Si2 117.07(15)
C7 N4 Si3 118.82(16)
C20 N5 Ce1 141.24(15)
C23 N5 Ce1 95.27(14)
C23 N5 C20 122.9(2)
C23 N6 Ce1 95.80(14)
C23 N6 C24 123.1(2)
C24 N6 Ce1 139.15(16)
Si4 N7 Si5 123.50(12)
C23 N7 Si4 118.83(16)
C23 N7 Si5 117.66(16)
N1 C1 C2 113.3(2)
N1 C1 C3 113.3(3)
C3 C1 C2 111.0(3)
N2 C7 N3 115.0(2)
N2 C7 N4 122.8(2)
N3 C7 N4 122.2(2)
N3 C8 C9 109.8(2)
N3 C8 C10 109.8(2)
C10 C8 C9 109.3(2)
N2 C17 C18 110.4(2)
N2 C17 C19 109.5(2)
C18 C17 C19 109.5(2)
N5 C20 C21 110.5(2)
N5 C20 C22 110.1(2)
C22 C20 C21 109.9(2)
N5 C23 N6 115.4(2)
N5 C23 N7 122.5(2)
N6 C23 N7 122.1(2)
N6 C24 C25 109.4(2)
N6 C24 C26 110.0(2)
C25 C24 C26 109.0(2)

loop_
_geom_bond_atom_site_label_1
_geom_bond_atom_site_label_2
_geom_bond_distance
Ce1 N1 2.296(2)
Ce1 N2 2.526(2)
Ce1 N3 2.450(2)
Ce1 N5 2.515(2)
Ce1 N6 2.499(2)
Si1 N1 1.681(2)
Si1 C4 1.879(3)
Si1 C5 1.872(4)
Si1 C6 1.874(3)
Si2 N4 1.762(2)
Si2 C11 1.866(3)
Si2 C12 1.872(3)
Si2 C13 1.860(3)
Si3 N4 1.753(2)
Si3 C14 1.867(3)
Si3 C15 1.860(3)
Si3 C16 1.866(3)
Si4 N7 1.755(2)
Si4 C27 1.860(3)
Si4 C28 1.871(3)
Si4 C29 1.864(3)
Si5 N7 1.757(2)
Si5 C30 1.870(3)
Si5 C31 1.859(3)
Si5 C32 1.870(3)
N1 C1 1.482(4)
N2 C7 1.330(3)
N2 C17 1.463(3)
N3 C7 1.336(3)
N3 C8 1.460(3)
N4 C7 1.441(3)
N5 C20 1.460(3)
N5 C23 1.330(3)
N6 C23 1.337(3)
N6 C24 1.458(3)
N7 C23 1.443(3)
C1 C2 1.525(4)
C1 C3 1.506(4)
C8 C9 1.529(4)
C8 C10 1.521(4)
C17 C18 1.521(4)
C17 C19 1.526(3)
C20 C21 1.537(4)
C20 C22 1.522(4)
C24 C25 1.525(4)
C24 C26 1.528(4)
